data_7203490
loop_
_publ_author_name
'Ilona Turowska-Tyrk'
'Julia B\;akowicz'
'John R. Scheffer'
'Wujiong Xia'

_publ_section_title
;
 Monitoring reaction centers and molecules during an enantioselective
 photoreaction in a crystal
;
_journal_issue 8
_journal_name_full CrystEngComm
_journal_page_first 616
_journal_paper_doi 10.1039/b607425a
_journal_volume 8
_journal_year 2006
_chemical_formula_sum 'C23 H31 N O3'
_chemical_formula_weight 369.49
_chemical_name_systematic
;
?
;
_space_group_IT_number 19
_symmetry_cell_setting orthorhombic
_symmetry_space_group_name_Hall 'P 2ac 2ab'
_symmetry_space_group_name_H-M 'P 21 21 21'
_atom_sites_solution_hydrogens geom
_atom_sites_solution_primary direct
_atom_sites_solution_secondary geom
_audit_creation_method SHELXL-97
_cell_angle_alpha 90.00
_cell_angle_beta 90.00
_cell_angle_gamma 90.00
_cell_formula_units_Z 4
_cell_length_a 6.0884(16)
_cell_length_b 17.675(4)
_cell_length_c 19.404(4)
_cell_measurement_reflns_used 1000
_cell_measurement_temperature 293(2)
_cell_measurement_theta_max 18
_cell_measurement_theta_min 3
_cell_volume 2088.1(8)
_computing_cell_refinement 'CRYSALIS (Oxford Diffraction, 2003)'
_computing_data_collection 'CRYSALIS (Oxford Diffraction, 2003)'
_computing_data_reduction 'CRYSALIS (Oxford Diffraction, 2003)'
_computing_molecular_graphics 'ORTEP3 (Farrugia, 1997)'
_computing_publication_material 'SXELXL97 (Sheldrick, 1997)'
_computing_structure_refinement 'SHELXL97 (Sheldrick, 1997)'
_computing_structure_solution 'SHELXS97 (Sheldrick, 1990)'
_diffrn_ambient_temperature 293(2)
_diffrn_measured_fraction_theta_full 0.997
_diffrn_measured_fraction_theta_max 0.997
_diffrn_measurement_device_type 'Kuma KM4CCD'
_diffrn_measurement_method '\w scans'
_diffrn_radiation_monochromator graphite
_diffrn_radiation_source 'fine-focus sealed tube'
_diffrn_radiation_type MoK\a
_diffrn_radiation_wavelength 0.71073
_diffrn_reflns_av_R_equivalents 0.0426
_diffrn_reflns_av_sigmaI/netI 0.0318
_diffrn_reflns_limit_h_max 7
_diffrn_reflns_limit_h_min -4
_diffrn_reflns_limit_k_max 21
_diffrn_reflns_limit_k_min -21
_diffrn_reflns_limit_l_max 23
_diffrn_reflns_limit_l_min -23
_diffrn_reflns_number 11199
_diffrn_reflns_theta_full 25.00
_diffrn_reflns_theta_max 25.00
_diffrn_reflns_theta_min 3.35
_exptl_absorpt_coefficient_mu 0.077
_exptl_absorpt_correction_T_max 0.9773
_exptl_absorpt_correction_T_min 0.9482
_exptl_absorpt_correction_type none
_exptl_crystal_colour colourless
_exptl_crystal_density_diffrn 1.175
_exptl_crystal_density_method 'not measured'
_exptl_crystal_description block
_exptl_crystal_F_000 800
_exptl_crystal_size_max 0.70
_exptl_crystal_size_mid 0.45
_exptl_crystal_size_min 0.30
_refine_diff_density_max 0.169
_refine_diff_density_min -0.123
_refine_diff_density_rms 0.039
_refine_ls_abs_structure_details
;
The absolute configuration was assigned to agree with that from
Xia W. et al., 2005
;
_refine_ls_extinction_coef 0.028(2)
_refine_ls_extinction_expression Fc^*^=kFc[1+0.001xFc^2^\l^3^/sin(2\q)]^-1/4^
_refine_ls_extinction_method SHELXL
_refine_ls_goodness_of_fit_ref 1.092
_refine_ls_hydrogen_treatment refall
_refine_ls_matrix_type full
_refine_ls_number_parameters 369
_refine_ls_number_reflns 3661
_refine_ls_number_restraints 0
_refine_ls_restrained_S_all 1.092
_refine_ls_R_factor_all 0.0534
_refine_ls_R_factor_gt 0.0404
_refine_ls_shift/su_max 0.000
_refine_ls_shift/su_mean 0.000
_refine_ls_structure_factor_coef Fsqd
_refine_ls_weighting_details 'calc w=1/[\s^2^(Fo^2^)+(0.0458P)^2^+0.2337P] where P=(Fo^2^+2Fc^2^)/3'
_refine_ls_weighting_scheme calc
_refine_ls_wR_factor_gt 0.0916
_refine_ls_wR_factor_ref 0.1007
_reflns_number_gt 3008
_reflns_number_total 3661
_reflns_threshold_expression >2sigma(I)
_cod_data_source_file B607425A.txt
_cod_data_source_block 0.0%P
_cod_depositor_comments
;
The following automatic conversions were performed:
'_symmetry_cell_setting' value 'Orthorhombic' changed to 'orthorhombic'
according to '/home/saulius/struct/CIF-dictionaries/cif_core.dic'
dictionary named 'cif_core.dic' version 2.4.1 from 2010-06-29.

Automatic conversion script
Id: cif_fix_enum 1527 2010-12-29 10:47:43Z saulius 
;
_cod_database_code 7203490

loop_
_symmetry_equiv_pos_as_xyz
'x, y, z'
'-x+1/2, -y, z+1/2'
'-x, y+1/2, -z+1/2'
'x+1/2, -y+1/2, -z'

loop_
_atom_site_label
_atom_site_type_symbol
_atom_site_fract_x
_atom_site_fract_y
_atom_site_fract_z
_atom_site_U_iso_or_equiv
_atom_site_adp_type
_atom_site_occupancy
_atom_site_symmetry_multiplicity
_atom_site_calc_flag
_atom_site_refinement_flags
_atom_site_disorder_assembly
_atom_site_disorder_group
C1R C 0.8269(4) 0.97321(14) 0.48728(11) 0.0560(6) Uani 1 1 d . . .
C2R C 1.0466(5) 0.9341(2) 0.48412(15) 0.0758(8) Uani 1 1 d . . .
C3R C 1.0130(5) 0.8655(2) 0.46137(16) 0.0852(9) Uani 1 1 d . . .
C4R C 0.7717(4) 0.85605(13) 0.44875(13) 0.0644(7) Uani 1 1 d . . .
C5R C 0.6639(7) 0.85518(19) 0.52065(14) 0.0791(8) Uani 1 1 d . . .
C6R C 0.7022(5) 0.93573(17) 0.54667(13) 0.0701(7) Uani 1 1 d . . .
C7R C 0.7100(4) 0.93672(11) 0.42554(10) 0.0480(5) Uani 1 1 d . . .
C8R C 0.7913(4) 0.95903(12) 0.35609(11) 0.0525(5) Uani 1 1 d . . .
C9R C 0.6859(3) 0.92715(11) 0.29312(10) 0.0427(5) Uani 1 1 d . . .
C10R C 0.7979(4) 0.93130(12) 0.23098(11) 0.0479(5) Uani 1 1 d . . .
C11R C 0.7077(4) 0.90203(12) 0.17152(11) 0.0460(5) Uani 1 1 d . . .
C12R C 0.5007(3) 0.87012(10) 0.17228(10) 0.0408(4) Uani 1 1 d . . .
C13R C 0.3868(4) 0.86738(13) 0.23402(11) 0.0485(5) Uani 1 1 d . . .
C14R C 0.4776(4) 0.89491(13) 0.29392(11) 0.0494(5) Uani 1 1 d . . .
C15R C 0.4023(4) 0.83690(12) 0.10803(11) 0.0464(5) Uani 1 1 d . . .
C16R C 0.7766(4) 0.65502(12) 0.10324(10) 0.0475(5) Uani 1 1 d . . .
C17R C 0.7306(3) 0.67365(12) 0.17864(10) 0.0470(5) Uani 1 1 d . . .
C18R C 0.9404(5) 0.69035(19) 0.21820(12) 0.0651(7) Uani 1 1 d . . .
C19R C 0.8942(6) 0.7090(2) 0.29365(12) 0.0801(9) Uani 1 1 d . . .
C20R C 0.7702(7) 0.6457(2) 0.32781(15) 0.0936(10) Uani 1 1 d . . .
C21R C 0.5622(7) 0.6281(3) 0.28898(15) 0.1006(12) Uani 1 1 d . . .
C22R C 0.6069(5) 0.60980(19) 0.21371(14) 0.0725(8) Uani 1 1 d . . .
C23R C 0.5753(6) 0.6297(2) 0.06258(15) 0.0756(8) Uani 1 1 d . . .
O1R O 0.9428(4) 1.00336(12) 0.34954(9) 0.0952(7) Uani 1 1 d . . .
O2R O 0.2068(3) 0.81778(11) 0.10938(8) 0.0731(5) Uani 1 1 d . . .
O3R O 0.5275(2) 0.82976(9) 0.05645(7) 0.0537(4) Uani 1 1 d . . .
N1R N 0.8675(3) 0.72269(10) 0.06665(9) 0.0419(4) Uani 1 1 d . . .
H1R H 0.842(4) 1.0287(15) 0.4908(12) 0.070(7) Uiso 1 1 d . . .
H2R H 1.174(6) 0.9594(19) 0.5034(15) 0.105(10) Uiso 1 1 d . . .
H3R H 1.129(6) 0.824(2) 0.4592(19) 0.120(11) Uiso 1 1 d . . .
H4R H 0.720(4) 0.8157(16) 0.4174(14) 0.086(8) Uiso 1 1 d . . .
H5R1 H 0.508(6) 0.8437(17) 0.5158(16) 0.095(10) Uiso 1 1 d . . .
H5R2 H 0.734(5) 0.8194(17) 0.5456(15) 0.088(9) Uiso 1 1 d . . .
H6R1 H 0.782(5) 0.9369(15) 0.5879(15) 0.084(8) Uiso 1 1 d . . .
H6R2 H 0.558(5) 0.9639(17) 0.5557(15) 0.091(9) Uiso 1 1 d . . .
H7R H 0.545(4) 0.9426(13) 0.4296(12) 0.062(6) Uiso 1 1 d . . .
H10R H 0.953(4) 0.9535(12) 0.2282(11) 0.058(6) Uiso 1 1 d . . .
H11R H 0.786(3) 0.9043(11) 0.1303(10) 0.045(5) Uiso 1 1 d . . .
H13R H 0.239(4) 0.8438(13) 0.2341(12) 0.071(7) Uiso 1 1 d . . .
H14R H 0.399(4) 0.8915(13) 0.3359(12) 0.060(7) Uiso 1 1 d . . .
H16R H 0.894(4) 0.6144(14) 0.1021(12) 0.065(7) Uiso 1 1 d . . .
H17R H 0.647(4) 0.7221(14) 0.1816(12) 0.065(7) Uiso 1 1 d . . .
H18A H 1.022(5) 0.732(2) 0.1959(16) 0.106(11) Uiso 1 1 d . . .
H18B H 1.032(5) 0.6392(17) 0.2150(13) 0.077(8) Uiso 1 1 d . . .
H19A H 1.033(6) 0.7187(19) 0.3163(17) 0.104(11) Uiso 1 1 d . . .
H19B H 0.809(5) 0.7589(17) 0.2984(14) 0.088(9) Uiso 1 1 d . . .
H20A H 0.863(7) 0.601(2) 0.3263(19) 0.126(14) Uiso 1 1 d . . .
H20B H 0.741(5) 0.6581(17) 0.3758(18) 0.106(10) Uiso 1 1 d . . .
H21A H 0.463(7) 0.674(2) 0.296(2) 0.137(16) Uiso 1 1 d . . .
H21B H 0.499(5) 0.5837(19) 0.3126(16) 0.099(10) Uiso 1 1 d . . .
H22A H 0.703(5) 0.5619(19) 0.2076(15) 0.098(10) Uiso 1 1 d . . .
H22B H 0.465(6) 0.5998(18) 0.1894(15) 0.103(10) Uiso 1 1 d . . .
H23A H 0.614(5) 0.6281(16) 0.0123(16) 0.090(9) Uiso 1 1 d . . .
H23B H 0.456(6) 0.665(2) 0.0718(18) 0.109(12) Uiso 1 1 d . . .
H23C H 0.543(5) 0.579(2) 0.0797(16) 0.104(10) Uiso 1 1 d . . .
H1R1 H 0.916(4) 0.7066(13) 0.0200(13) 0.065(7) Uiso 1 1 d . . .
H1R2 H 0.993(4) 0.7476(14) 0.0913(13) 0.075(8) Uiso 1 1 d . . .
H1R3 H 0.763(4) 0.7609(13) 0.0650(11) 0.050(6) Uiso 1 1 d . . .

loop_
_atom_site_aniso_label
_atom_site_aniso_U_11
_atom_site_aniso_U_22
_atom_site_aniso_U_33
_atom_site_aniso_U_23
_atom_site_aniso_U_13
_atom_site_aniso_U_12
C1R 0.0643(14) 0.0575(14) 0.0460(12) -0.0078(10) -0.0125(10) -0.0001(11)
C2R 0.0579(15) 0.097(2) 0.0727(17) -0.0017(16) -0.0186(13) 0.0037(15)
C3R 0.080(2) 0.090(2) 0.086(2) -0.0028(17) -0.0091(16) 0.0314(18)
C4R 0.0864(18) 0.0513(13) 0.0555(14) -0.0038(11) -0.0074(13) 0.0009(13)
C5R 0.107(3) 0.079(2) 0.0520(15) 0.0105(14) -0.0088(16) -0.0089(18)
C6R 0.0806(18) 0.0892(19) 0.0405(13) -0.0046(13) -0.0074(13) 0.0001(16)
C7R 0.0530(12) 0.0491(11) 0.0418(11) -0.0079(9) -0.0056(10) -0.0024(10)
C8R 0.0609(13) 0.0500(12) 0.0468(11) -0.0052(9) -0.0049(11) -0.0095(11)
C9R 0.0480(11) 0.0407(10) 0.0393(10) -0.0035(8) -0.0060(9) -0.0022(9)
C10R 0.0452(11) 0.0526(11) 0.0459(11) -0.0026(9) -0.0021(10) -0.0096(10)
C11R 0.0492(11) 0.0524(11) 0.0363(10) -0.0011(9) 0.0031(10) -0.0073(10)
C12R 0.0427(10) 0.0405(10) 0.0391(10) -0.0037(8) -0.0033(9) -0.0010(8)
C13R 0.0416(11) 0.0589(13) 0.0449(11) -0.0075(10) 0.0007(9) -0.0092(10)
C14R 0.0485(12) 0.0605(13) 0.0393(11) -0.0056(10) 0.0054(10) -0.0084(10)
C15R 0.0518(12) 0.0473(11) 0.0399(10) -0.0026(9) -0.0078(10) -0.0016(10)
C16R 0.0611(13) 0.0424(11) 0.0389(10) 0.0008(8) 0.0037(10) -0.0003(10)
C17R 0.0564(12) 0.0463(11) 0.0381(10) 0.0023(9) 0.0057(9) 0.0078(10)
C18R 0.0735(16) 0.0820(18) 0.0397(12) -0.0008(12) -0.0016(11) -0.0142(15)
C19R 0.106(2) 0.099(2) 0.0359(12) -0.0037(14) -0.0035(15) -0.0023(19)
C20R 0.121(3) 0.118(3) 0.0420(14) 0.0175(17) 0.0090(18) 0.008(2)
C21R 0.101(3) 0.147(3) 0.0545(16) 0.0194(19) 0.0242(18) -0.019(3)
C22R 0.0764(18) 0.085(2) 0.0555(15) 0.0175(14) 0.0120(14) -0.0165(17)
C23R 0.094(2) 0.0770(19) 0.0558(16) -0.0005(15) -0.0054(15) -0.0409(18)
O1R 0.1205(16) 0.1101(15) 0.0551(10) -0.0045(10) -0.0077(10) -0.0741(14)
O2R 0.0555(10) 0.1093(14) 0.0543(9) -0.0132(9) -0.0059(8) -0.0281(10)
O3R 0.0573(8) 0.0676(9) 0.0363(7) -0.0082(7) -0.0059(7) 0.0041(8)
N1R 0.0404(9) 0.0527(10) 0.0328(9) -0.0037(8) 0.0009(8) -0.0019(8)

loop_
_atom_type_symbol
_atom_type_description
_atom_type_scat_dispersion_real
_atom_type_scat_dispersion_imag
_atom_type_scat_source
C C 0.0033 0.0016 'International Tables Vol C Tables 4.2.6.8 and 6.1.1.4'
H H 0.0000 0.0000 'International Tables Vol C Tables 4.2.6.8 and 6.1.1.4'
O O 0.0106 0.0060 'International Tables Vol C Tables 4.2.6.8 and 6.1.1.4'
N N 0.0061 0.0033 'International Tables Vol C Tables 4.2.6.8 and 6.1.1.4'

loop_
_geom_angle_atom_site_label_1
_geom_angle_atom_site_label_2
_geom_angle_atom_site_label_3
_geom_angle
_geom_angle_site_symmetry_1
_geom_angle_site_symmetry_3
_geom_angle_publ_flag
C2R C1R C6R 105.8(2) . . ?
C2R C1R C7R 100.8(2) . . ?
C6R C1R C7R 100.12(19) . . ?
C3R C2R C1R 107.5(3) . . ?
C2R C3R C4R 108.2(3) . . ?
C3R C4R C5R 105.7(2) . . ?
C3R C4R C7R 100.6(2) . . ?
C5R C4R C7R 99.8(2) . . ?
C6R C5R C4R 103.0(2) . . ?
C5R C6R C1R 103.3(2) . . ?
C8R C7R C1R 116.16(19) . . ?
C8R C7R C4R 115.37(18) . . ?
C1R C7R C4R 92.72(18) . . ?
O1R C8R C7R 121.13(19) . . ?
O1R C8R C9R 118.94(19) . . ?
C7R C8R C9R 119.92(18) . . ?
C10R C9R C14R 118.66(19) . . ?
C10R C9R C8R 118.76(18) . . ?
C14R C9R C8R 122.56(19) . . ?
C11R C10R C9R 120.80(18) . . ?
C10R C11R C12R 120.5(2) . . ?
C11R C12R C13R 118.73(18) . . ?
C11R C12R C15R 120.98(18) . . ?
C13R C12R C15R 120.28(16) . . ?
C14R C13R C12R 121.13(19) . . ?
C13R C14R C9R 120.1(2) . . ?
O2R C15R O3R 124.70(19) . . ?
O2R C15R C12R 118.21(19) . . ?
O3R C15R C12R 117.08(17) . . ?
N1R C16R C23R 106.64(19) . . ?
N1R C16R C17R 110.51(16) . . ?
C23R C16R C17R 114.3(2) . . ?
C22R C17R C18R 109.6(2) . . ?
C22R C17R C16R 111.14(19) . . ?
C18R C17R C16R 111.85(19) . . ?
C17R C18R C19R 111.8(2) . . ?
C20R C19R C18R 110.8(3) . . ?
C19R C20R C21R 110.8(3) . . ?
C20R C21R C22R 112.0(3) . . ?
C17R C22R C21R 111.2(3) . . ?

loop_
_geom_bond_atom_site_label_1
_geom_bond_atom_site_label_2
_geom_bond_distance
_geom_bond_site_symmetry_2
_geom_bond_publ_flag
C1R C2R 1.507(4) . ?
C1R C6R 1.531(4) . ?
C1R C7R 1.536(3) . ?
C2R C3R 1.306(4) . ?
C3R C4R 1.499(4) . ?
C4R C5R 1.542(4) . ?
C4R C7R 1.542(3) . ?
C5R C6R 1.528(4) . ?
C7R C8R 1.489(3) . ?
C8R O1R 1.217(3) . ?
C8R C9R 1.491(3) . ?
C9R C10R 1.387(3) . ?
C9R C14R 1.391(3) . ?
C10R C11R 1.379(3) . ?
C11R C12R 1.381(3) . ?
C12R C13R 1.385(3) . ?
C12R C15R 1.503(3) . ?
C13R C14R 1.376(3) . ?
C15R O2R 1.237(3) . ?
C15R O3R 1.264(3) . ?
C16R N1R 1.497(3) . ?
C16R C23R 1.525(3) . ?
C16R C17R 1.526(3) . ?
C17R C22R 1.518(3) . ?
C17R C18R 1.519(3) . ?
C18R C19R 1.527(4) . ?
C19R C20R 1.503(5) . ?
C20R C21R 1.506(5) . ?
C21R C22R 1.521(4) . ?
